data_2011481
loop_
_publ_author_name
'Hu, Ning-Hai'
'Kiyota, Yasuhiro'
'Aoki, Katsuyuki'

_publ_section_title
;
 Oxythiamine hexafluorophosphate monohydrate, a thiamine antagonist
 with the same conformation as thiamine
;
_journal_issue 10
_journal_name_full 'Acta Crystallographica Section C'
_journal_page_first 1284
_journal_page_last 1286
_journal_paper_doi 10.1107/S0108270100009847
_journal_volume 56
_journal_year 2000
_chemical_formula_moiety 'C12 H16 N3 O2 S + , P F6 - , H2 O'
_chemical_formula_sum 'C12 H18 F6 N3 O3 P S'
_chemical_formula_weight 429.32
_chemical_name_common 'oxythiamine hexafluorophosphate monohydrate'
_chemical_name_systematic
;
3-[(3,4-dihydro-2-methyl-4-oxopyrimidin-5-yl)methyl]-
5-(2-hydroxyethyl)-4-methylthiazolium hexafluorophosphate monohydrate
;
_space_group_IT_number 2
_symmetry_cell_setting triclinic
_symmetry_space_group_name_Hall '-P 1'
_symmetry_space_group_name_H-M 'P -1'
_audit_creation_method SHELXL97
_cell_angle_alpha 91.607(8)
_cell_angle_beta 92.081(9)
_cell_angle_gamma 112.925(9)
_cell_formula_units_Z 2
_cell_length_a 9.2881(12)
_cell_length_b 11.9318(13)
_cell_length_c 8.8201(7)
_cell_measurement_reflns_used 24
_cell_measurement_temperature 293(2)
_cell_measurement_theta_max 14.99
_cell_measurement_theta_min 14.87
_cell_volume 898.73(18)
_computing_cell_refinement 'MSC/AFC Diffractometer Control Software'
_computing_data_collection
;MSC/AFC Diffractometer Control Software (Molecular Structure Corporation,
 1985)
;
_computing_data_reduction 'MSC/AFC Diffractometer Control Software'
_computing_molecular_graphics 'ORTEPII (Johnson, 1976)'
_computing_publication_material SHELXL97
_computing_structure_refinement 'SHELXL97 (Sheldrick, 1997)'
_computing_structure_solution 'SHELXS86 (Sheldrick, 1990)'
_diffrn_ambient_temperature 293(2)
_diffrn_measured_fraction_theta_full .999
_diffrn_measured_fraction_theta_max .999
_diffrn_measurement_device_type 'Rigaku AFC-7R'
_diffrn_measurement_method '\w/2\q scans'
_diffrn_radiation_monochromator graphite
_diffrn_radiation_source 'rotating anode'
_diffrn_radiation_type MoK\a
_diffrn_radiation_wavelength .71069
_diffrn_reflns_av_R_equivalents .005
_diffrn_reflns_av_sigmaI/netI .014
_diffrn_reflns_limit_h_max 12
_diffrn_reflns_limit_h_min -2
_diffrn_reflns_limit_k_max 14
_diffrn_reflns_limit_k_min -15
_diffrn_reflns_limit_l_max 11
_diffrn_reflns_limit_l_min -11
_diffrn_reflns_number 4485
_diffrn_reflns_theta_full 27.50
_diffrn_reflns_theta_max 27.50
_diffrn_reflns_theta_min 2.90
_diffrn_standards_decay_% 0
_diffrn_standards_interval_count 150
_diffrn_standards_number 3
_exptl_absorpt_coefficient_mu .346
_exptl_absorpt_correction_type none
_exptl_crystal_colour colourless
_exptl_crystal_density_diffrn 1.586
_exptl_crystal_density_method 'not measured'
_exptl_crystal_description tabular
_exptl_crystal_F_000 440
_exptl_crystal_size_max .40
_exptl_crystal_size_mid .35
_exptl_crystal_size_min .15
_refine_diff_density_max .59
_refine_diff_density_min -.37
_refine_ls_extinction_method none
_refine_ls_goodness_of_fit_ref 1.069
_refine_ls_hydrogen_treatment mixed
_refine_ls_matrix_type full
_refine_ls_number_parameters 299
_refine_ls_number_reflns 4133
_refine_ls_number_restraints 2
_refine_ls_restrained_S_all 1.068
_refine_ls_R_factor_all .060
_refine_ls_R_factor_gt .051
_refine_ls_shift/su_max .004
_refine_ls_shift/su_mean .001
_refine_ls_structure_factor_coef Fsqd
_refine_ls_weighting_details 'w = 1/[\s^2^(Fo^2^)+(0.0794P)^2^+0.5230P] where P(Fo^2^+2Fc^2^)/3'
_refine_ls_weighting_scheme calc
_refine_ls_wR_factor_ref .154
_reflns_number_gt 3430
_reflns_number_total 4133
_reflns_threshold_expression I>2\s(I)
_cod_data_source_file sx1104.cif
_cod_data_source_block I
_cod_depositor_comments
;
The following automatic conversions were performed:
'_symmetry_cell_setting' value 'Triclinic' changed to 'triclinic'
according to '/home/saulius/struct/CIF-dictionaries/cif_core.dic'
dictionary named 'cif_core.dic' version 2.4.1 from 2010-06-29.

Automatic conversion script
Id: cif_fix_enum 1527 2010-12-29 10:47:43Z saulius 

The following automatic conversions were performed:

'_symmetry_cell_setting' value 'Triclinic' changed to 'triclinic'
according to /home/saulius/struct/CIF-dictionaries/cif_core.dic
dictionary named 'cif_core.dic' version 2.4.1 from 2010-06-29.

Automatic conversion script
Id: cif_fix_values 1715 2011-07-08 13:25:40Z adriana 
;
_cod_original_cell_volume 898.73(17)
_cod_original_sg_symbol_H-M P-1
_cod_database_code 2011481
_cod_database_fobs_code 2011481

loop_
_symmetry_equiv_pos_as_xyz
'x, y, z'
'-x, -y, -z'

loop_
_atom_site_label
_atom_site_fract_x
_atom_site_fract_y
_atom_site_fract_z
_atom_site_U_iso_or_equiv
_atom_site_adp_type
_atom_site_calc_flag
_atom_site_refinement_flags
_atom_site_occupancy
_atom_site_disorder_assembly
_atom_site_disorder_group
_atom_site_type_symbol
S1 .40635(8) .86132(6) .15537(8) .0537(2) Uani d . 1 . . S
C2 .4008(3) .9916(2) .2232(3) .0474(5) Uani d . 1 . . C
N3 .2572(2) .98628(16) .2318(2) .0400(4) Uani d . 1 . . N
C4 .1420(3) .8743(2) .1806(3) .0425(5) Uani d . 1 . . C
C5 .2047(3) .7949(2) .1374(3) .0456(5) Uani d . 1 . . C
C41 -.0269(3) .8550(3) .1793(4) .0615(7) Uani d . 1 . . C
C51 .1207(4) .6631(2) .0881(3) .0543(6) Uani d . 1 . . C
C52 .1507(4) .5807(2) .2025(3) .0554(6) Uani d . 1 . . C
O53 .3078(3) .59020(19) .1953(2) .0616(5) Uani d D 1 . . O
C35' .2172(3) 1.0846(2) .3007(3) .0463(5) Uani d . 1 . . C
N1' .5453(2) 1.34237(19) .5172(2) .0487(5) Uani d . 1 . . N
C2' .6023(3) 1.4149(2) .4062(3) .0434(5) Uani d . 1 . . C
N3' .5424(2) 1.38797(16) .2621(2) .0425(4) Uani d . 1 . . N
C4' .4204(3) 1.27990(19) .2150(3) .0417(5) Uani d . 1 . . C
C5' .3573(3) 1.20005(19) .3367(3) .0410(5) Uani d . 1 . . C
C6' .4216(3) 1.2356(2) .4789(3) .0473(5) Uani d . 1 . . C
C2'1 .7412(4) 1.5313(3) .4354(4) .0583(7) Uani d D 1 . . C
O4'1 .3731(2) 1.25819(16) .0813(2) .0576(5) Uani d . 1 . . O
P1 .84895(8) 1.18195(6) .34821(7) .04941(19) Uani d . 1 . . P
F1 .9845(3) 1.2331(3) .2361(3) .1013(8) Uani d . 1 . . F
F2 .9592(3) 1.1428(4) .4530(3) .1376(13) Uani d . 1 . . F
F3 .7109(3) 1.1293(3) .4597(3) .1057(9) Uani d . 1 . . F
F4 .7331(2) 1.2172(2) .2428(3) .0892(7) Uani d . 1 . . F
F5 .7868(4) 1.0553(3) .2631(5) .1556(14) Uani d . 1 . . F
F6 .9051(4) 1.3075(3) .4328(5) .1571(15) Uani d . 1 . . F
OW .3090(2) .44654(16) -.0501(2) .0521(4) Uani d . 1 . . O
H2 .491(3) 1.057(3) .260(3) .051(7) Uiso d . 1 . . H
H41A -.091(5) .783(4) .130(5) .095(13) Uiso d . 1 . . H
H41B -.042(5) .914(4) .124(5) .107(15) Uiso d . 1 . . H
H41C -.064(6) .858(4) .286(6) .125(17) Uiso d . 1 . . H
H51A .008(4) .649(3) .068(4) .072(10) Uiso d . 1 . . H
H51B .154(4) .649(3) .002(4) .062(9) Uiso d . 1 . . H
H52A .082(4) .497(3) .179(3) .060(8) Uiso d . 1 . . H
H52B .130(3) .597(3) .309(4) .055(8) Uiso d . 1 . . H
H53 .359(5) .608(4) .279(3) .113(16) Uiso d D 1 . . H
H351 .145(3) 1.102(3) .225(3) .053(7) Uiso d . 1 . . H
H352 .162(4) 1.052(3) .395(4) .067(9) Uiso d . 1 . . H
H3' .585(3) 1.441(3) .194(3) .048(7) Uiso d . 1 . . H
H6' .376(3) 1.178(3) .569(3) .055(8) Uiso d . 1 . . H
H2'1 .735(5) 1.592(4) .372(5) .084(11) Uiso d . 1 . . H
H2'2 .741(5) 1.557(4) .534(6) .115(16) Uiso d . 1 . . H
H2'3 .819(3) 1.526(4) .407(5) .097(15) Uiso d D 1 . . H
HW1 .3056 .4959 .0472 .060 Uiso d . 1 . . H
HW2 .3400 .3893 -.0254 .060 Uiso d . 1 . . H

loop_
_atom_site_aniso_label
_atom_site_aniso_U_11
_atom_site_aniso_U_22
_atom_site_aniso_U_33
_atom_site_aniso_U_12
_atom_site_aniso_U_13
_atom_site_aniso_U_23
S1 .0477(3) .0420(3) .0677(4) .0144(3) .0025(3) -.0062(3)
C2 .0390(11) .0346(10) .0611(14) .0070(9) -.0016(10) -.0008(10)
N3 .0389(9) .0315(8) .0444(10) .0084(7) -.0035(7) .0030(7)
C4 .0411(11) .0370(10) .0403(11) .0062(9) -.0077(8) .0028(8)
C5 .0495(12) .0387(11) .0401(11) .0092(9) -.0081(9) -.0020(9)
C41 .0410(13) .0512(15) .082(2) .0091(11) -.0146(13) -.0047(14)
C51 .0619(16) .0415(12) .0495(14) .0118(11) -.0150(12) -.0116(10)
C52 .0651(16) .0377(12) .0509(14) .0073(11) -.0026(12) -.0055(10)
O53 .0734(13) .0608(11) .0493(10) .0266(10) -.0097(9) -.0098(9)
C35' .0409(11) .0353(10) .0600(14) .0123(9) .0006(10) .0009(10)
N1' .0517(11) .0451(10) .0426(10) .0127(9) -.0052(8) -.0010(8)
C2' .0443(11) .0357(10) .0488(12) .0149(9) -.0035(9) -.0028(9)
N3' .0479(10) .0311(9) .0439(10) .0106(8) -.0005(8) .0033(8)
C4' .0466(12) .0314(10) .0448(11) .0135(9) -.0038(9) -.0007(8)
C5' .0407(11) .0315(10) .0490(12) .0123(8) -.0009(9) .0026(8)
C6' .0491(13) .0427(11) .0465(12) .0137(10) .0016(10) .0051(9)
C2'1 .0519(15) .0437(13) .0664(18) .0058(12) -.0071(13) -.0032(12)
O4'1 .0749(12) .0423(9) .0457(9) .0137(8) -.0106(8) -.0007(7)
P1 .0449(3) .0563(4) .0490(4) .0214(3) .0033(3) .0073(3)
F1 .0755(13) .142(2) .1048(17) .0558(14) .0417(12) .0579(15)
F2 .1020(18) .255(4) .1028(18) .113(2) .0262(14) .088(2)
F3 .0731(13) .173(3) .0805(14) .0529(15) .0292(11) .0524(15)
F4 .0659(11) .1194(17) .0904(14) .0425(12) .0035(10) .0423(13)
F5 .168(3) .0786(17) .210(4) .0412(19) .015(3) -.048(2)
F6 .0992(19) .128(2) .211(4) .0171(17) -.011(2) -.097(2)
OW .0600(10) .0457(9) .0459(9) .0158(8) -.0018(8) .0044(7)

loop_
_atom_type_symbol
_atom_type_description
_atom_type_scat_dispersion_real
_atom_type_scat_dispersion_imag
_atom_type_scat_source
C C .0033 .0016 'International Tables Vol C Tables 4.2.6.8 and 6.1.1.4'
H H .0000 .0000 'International Tables Vol C Tables 4.2.6.8 and 6.1.1.4'
N N .0061 .0033 'International Tables Vol C Tables 4.2.6.8 and 6.1.1.4'
O O .0106 .0060 'International Tables Vol C Tables 4.2.6.8 and 6.1.1.4'
P P .1023 .0942 'International Tables Vol C Tables 4.2.6.8 and 6.1.1.4'
F F .0171 .0103 'International Tables Vol C Tables 4.2.6.8 and 6.1.1.4'
S S .1246 .1234 'International Tables Vol C Tables 4.2.6.8 and 6.1.1.4'

loop_
_geom_angle_atom_site_label_1
_geom_angle_atom_site_label_2
_geom_angle_atom_site_label_3
_geom_angle
_geom_angle_publ_flag
C2 S1 C5 91.04(12) yes
N3 C2 S1 112.72(17) yes
N3 C2 H2 124.9(17) ?
S1 C2 H2 122.1(17) ?
C2 N3 C4 113.7(2) yes
C2 N3 C35' 124.18(19) yes
C4 N3 C35' 121.89(19) yes
C5 C4 N3 111.6(2) yes
C5 C4 C41 128.2(2) yes
N3 C4 C41 120.2(2) yes
C4 C5 C51 127.9(2) yes
C4 C5 S1 110.86(16) yes
C51 C5 S1 121.1(2) yes
C4 C41 H41A 113(3) ?
C4 C41 H41B 109(3) ?
H41A C41 H41B 104(4) ?
C4 C41 H41C 112(3) ?
H41A C41 H41C 109(4) ?
H41B C41 H41C 109(4) ?
C5 C51 C52 111.3(2) yes
C5 C51 H51A 107(2) ?
C52 C51 H51A 115(2) ?
C5 C51 H51B 110(2) ?
C52 C51 H51B 107(2) ?
H51A C51 H51B 106(3) ?
O53 C52 C51 109.4(2) yes
O53 C52 H52A 108.1(18) ?
C51 C52 H52A 110.3(18) ?
O53 C52 H52B 109.7(17) ?
C51 C52 H52B 114.5(17) ?
H52A C52 H52B 105(2) ?
C52 O53 H53 114(3) ?
N3 C35' C5' 113.17(19) yes
N3 C35' H351 107.4(16) ?
C5' C35' H351 108.3(16) ?
N3 C35' H352 106.3(19) ?
C5' C35' H352 110.9(19) ?
H351 C35' H352 111(3) ?
C2' N1' C6' 116.3(2) yes
N1' C2' N3' 122.6(2) yes
N1' C2' C2'1 120.3(2) yes
N3' C2' C2'1 117.1(2) yes
C2' N3' C4' 123.9(2) yes
C2' N3' H3' 118.0(19) ?
C4' N3' H3' 118.0(18) ?
O4'1 C4' N3' 121.4(2) yes
O4'1 C4' C5' 125.1(2) yes
N3' C4' C5' 113.51(19) yes
C6' C5' C4' 118.7(2) yes
C6' C5' C35' 123.1(2) yes
C4' C5' C35' 118.1(2) yes
C5' C6' N1' 124.9(2) yes
C5' C6' H6' 119.3(16) ?
N1' C6' H6' 115.9(16) ?
C2' C2'1 H2'1 111(2) ?
C2' C2'1 H2'2 108(3) ?
H2'1 C2'1 H2'2 108(4) ?
C2' C2'1 H2'3 111(3) ?
H2'1 C2'1 H2'3 100(4) ?
H2'2 C2'1 H2'3 119(4) ?
F6 P1 F5 178.12(19) ?
F6 P1 F2 91.3(2) ?
F5 P1 F2 90.1(2) ?
F6 P1 F1 90.27(19) ?
F5 P1 F1 91.04(19) ?
F2 P1 F1 89.02(13) ?
F6 P1 F4 90.13(19) ?
F5 P1 F4 88.5(2) ?
F2 P1 F4 178.11(16) ?
F1 P1 F4 92.26(12) ?
F6 P1 F3 90.30(19) ?
F5 P1 F3 88.4(2) ?
F2 P1 F3 91.34(13) ?
F1 P1 F3 179.32(16) ?
F4 P1 F3 87.37(12) ?
HW1 OW HW2 109.1 ?

loop_
_geom_bond_atom_site_label_1
_geom_bond_atom_site_label_2
_geom_bond_site_symmetry_2
_geom_bond_distance
_geom_bond_publ_flag
S1 C2 . 1.670(2) yes
S1 C5 . 1.725(2) yes
C2 N3 . 1.316(3) yes
C2 H2 . .94(3) ?
N3 C4 . 1.397(3) yes
N3 C35' . 1.482(3) yes
C4 C5 . 1.345(4) yes
C4 C41 . 1.493(4) yes
C5 C51 . 1.500(3) yes
C41 H41A . .91(4) ?
C41 H41B . .92(5) ?
C41 H41C . 1.02(5) ?
C51 C52 . 1.520(4) yes
C51 H51A . 1.00(4) ?
C51 H51B . .87(3) ?
C52 O53 . 1.423(4) yes
C52 H52A . .96(3) ?
C52 H52B . .99(3) ?
O53 H53 . .840(19) ?
C35' C5' . 1.497(3) yes
C35' H351 . 1.01(3) ?
C35' H352 . 1.00(3) ?
N1' C2' . 1.310(3) yes
N1' C6' . 1.366(3) yes
C2' N3' . 1.347(3) yes
C2' C2'1 . 1.490(3) yes
N3' C4' . 1.384(3) yes
N3' H3' . .88(3) ?
C4' O4'1 . 1.228(3) yes
C4' C5' . 1.439(3) yes
C5' C6' . 1.352(3) yes
C6' H6' . 1.05(3) ?
C2'1 H2'1 . .94(4) ?
C2'1 H2'2 . .92(5) ?
C2'1 H2'3 . .798(19) ?
P1 F6 . 1.541(3) ?
P1 F5 . 1.551(3) ?
P1 F2 . 1.565(2) ?
P1 F1 . 1.569(2) ?
P1 F4 . 1.5819(19) ?
P1 F3 . 1.583(2) ?
OW HW1 . 1.0359 ?
OW HW2 . .8683 ?

loop_
_geom_contact_atom_site_label_1
_geom_contact_atom_site_label_2
_geom_contact_distance
_geom_contact_site_symmetry_2
_geom_contact_publ_flag
S1 O53 3.034(2) . yes
N1' F3 3.481(3) . yes
C6' F3 3.396(4) . yes
C2' F4 3.360(3) . yes
N3' F4 3.183(3) . yes
C4' F4 3.272(3) . yes
C2 F3 3.202(3) 2_676 yes
N3 F3 3.140(3) 2_676 yes
C4 F3 3.417(3) 2_676 yes
C4 F2 3.388(3) 2_676 yes
S1 F4 3.664(2) 2_675 yes
C5 F4 3.431(3) 2_675 yes

loop_
_geom_hbond_atom_site_label_D
_geom_hbond_atom_site_label_H
_geom_hbond_atom_site_label_A
_geom_hbond_site_symmetry_A
_geom_hbond_distance_DH
_geom_hbond_distance_HA
_geom_hbond_distance_DA
_geom_hbond_angle_DHA
_geom_hbond_publ_flag
C2 H2 F3 . .94(3) 2.51(3) 3.321(4) 145(2) yes
C2 H2 F4 . .94(3) 2.33(3) 3.204(3) 156(2) yes
O53 H53 N1' 2_676 .840(19) 1.94(2) 2.779(3) 172(5) yes
N3' H3' OW 2_675 .88(3) 1.88(3) 2.752(3) 176(3) yes
OW HW1 O53 . 1.04 1.69 2.726(3) 173.8 yes
OW HW2 O4'1 1_545 .87 1.97 2.808(3) 163.3 yes

loop_
_geom_torsion_atom_site_label_1
_geom_torsion_atom_site_label_2
_geom_torsion_atom_site_label_3
_geom_torsion_atom_site_label_4
_geom_torsion
C5' C35' N3 C2 9.7(3)
N3 C35' C5' C4' 80.5(3)
S1 C5 C51 C52 63.4(3)
C5 C51 C52 O53 -71.4(3)

loop_
_cod_related_entry_id
_cod_related_entry_database
_cod_related_entry_code
1 ChemSpider 21135504
